data_4122482
loop_
_publ_author_name
'Xu, Xin'
'Kehr, Gerald'
'Daniliuc, Constantin G.'
'Erker, Gerhard'

_publ_section_title
;
 Formation of unsaturated vicinal zr(+)/p frustrated lewis pairs by the
 unique 1,1-carbozirconation reactions.
;
_journal_issue 35
_journal_name_full 'Journal of the American Chemical Society'
_journal_page_first 12431
_journal_page_last 12443
_journal_paper_doi 10.1021/ja5068146
_journal_volume 136
_journal_year 2014
_chemical_formula_sum 'C67 H52 B F30 Hf P Si'
_chemical_formula_weight 1675.45
_chemical_name_systematic
; 
 ? 
;
_space_group_IT_number 2
_symmetry_cell_setting triclinic
_symmetry_space_group_name_Hall '-P 1'
_symmetry_space_group_name_H-M 'P -1'
_atom_sites_solution_hydrogens geom
_atom_sites_solution_primary direct
_atom_sites_solution_secondary difmap
_audit_creation_method SHELXL-97
_cell_angle_alpha 62.0920(10)
_cell_angle_beta 68.7120(10)
_cell_angle_gamma 89.1880(10)
_cell_formula_units_Z 2
_cell_length_a 15.4954(2)
_cell_length_b 16.5161(3)
_cell_length_c 17.2020(3)
_cell_measurement_reflns_used 8355
_cell_measurement_temperature 223(2)
_cell_measurement_theta_max 28.28
_cell_measurement_theta_min 4.08
_cell_volume 3559.50(11)
_computing_cell_refinement 'Collect (Nonius B.V., 1998)'
_computing_data_collection 'Collect (Nonius B.V., 1998)'
_computing_data_reduction 'Denzo-SMN (Otwinowski & Minor, 1997)'
_computing_molecular_graphics 'XP (BrukerAXS, 2000)'
_computing_publication_material 'SHELXL-97 (Sheldrick, 1997)'
_computing_structure_refinement 'SHELXL-97 (Sheldrick, 1997)'
_computing_structure_solution 'SHELXS-97 (Sheldrick, 1990)'
_diffrn_ambient_temperature 223(2)
_diffrn_measured_fraction_theta_full 0.984
_diffrn_measured_fraction_theta_max 0.984
_diffrn_measurement_device_type 'Nonius KappaCCD APEXII'
_diffrn_measurement_method '\w and \f scans'
_diffrn_radiation_monochromator 'Montel mirror'
_diffrn_radiation_source 'rotating anode Nonius FR591'
_diffrn_radiation_type MoK\a
_diffrn_radiation_wavelength 0.71073
_diffrn_reflns_av_R_equivalents 0.045
_diffrn_reflns_av_sigmaI/netI 0.0397
_diffrn_reflns_limit_h_max 17
_diffrn_reflns_limit_h_min -19
_diffrn_reflns_limit_k_max 20
_diffrn_reflns_limit_k_min -18
_diffrn_reflns_limit_l_max 21
_diffrn_reflns_limit_l_min -21
_diffrn_reflns_number 31187
_diffrn_reflns_theta_full 26.37
_diffrn_reflns_theta_max 26.37
_diffrn_reflns_theta_min 4.17
_exptl_absorpt_coefficient_mu 1.622
_exptl_absorpt_correction_T_max 0.9529
_exptl_absorpt_correction_T_min 0.6248
_exptl_absorpt_correction_type multi-scan
_exptl_absorpt_process_details 'Denzo (Otwinowski, Borek, Majewski & Minor, 2003)'
_exptl_crystal_colour yellow
_exptl_crystal_density_diffrn 1.563
_exptl_crystal_density_method 'not measured'
_exptl_crystal_description plate
_exptl_crystal_F_000 1660
_exptl_crystal_size_max 0.32
_exptl_crystal_size_mid 0.12
_exptl_crystal_size_min 0.03
_refine_diff_density_max 1.039
_refine_diff_density_min -1.069
_refine_diff_density_rms 0.091
_refine_ls_extinction_method none
_refine_ls_goodness_of_fit_ref 1.057
_refine_ls_hydrogen_treatment constr
_refine_ls_matrix_type full
_refine_ls_number_parameters 970
_refine_ls_number_reflns 14336
_refine_ls_number_restraints 118
_refine_ls_restrained_S_all 1.059
_refine_ls_R_factor_all 0.0488
_refine_ls_R_factor_gt 0.0436
_refine_ls_shift/su_max 0.002
_refine_ls_shift/su_mean 0.000
_refine_ls_structure_factor_coef Fsqd
_refine_ls_weighting_details 'calc w=1/[\s^2^(Fo^2^)+(0.0516P)^2^+6.5395P] where P=(Fo^2^+2Fc^2^)/3'
_refine_ls_weighting_scheme calc
_refine_ls_wR_factor_gt 0.1104
_refine_ls_wR_factor_ref 0.1138
_reflns_number_gt 13120
_reflns_number_total 14336
_reflns_threshold_expression >2sigma(I)
_cod_data_source_file ja5068146_si_002.cif
_cod_data_source_block erk7325
_cod_depositor_comments 'Adding full bibliography for 4122478--4122491.cif.'
_cod_original_cell_volume 3559.50(10)
_cod_original_sg_symbol_H-M P-1
_cod_database_code 4122482

loop_
_symmetry_equiv_pos_as_xyz
'x, y, z'
'-x, -y, -z'

loop_
_atom_site_label
_atom_site_type_symbol
_atom_site_fract_x
_atom_site_fract_y
_atom_site_fract_z
_atom_site_U_iso_or_equiv
_atom_site_adp_type
_atom_site_occupancy
_atom_site_symmetry_multiplicity
_atom_site_calc_flag
_atom_site_refinement_flags
_atom_site_disorder_assembly
_atom_site_disorder_group
Hf1 Hf 0.226690(11) 0.290195(11) 0.382095(12) 0.03843(7) Uani 1 1 d . . .
P1 P 0.22439(9) 0.58724(9) 0.11210(8) 0.0512(3) Uani 1 1 d . . .
Si1 Si 0.34407(9) 0.48366(9) 0.23712(9) 0.0478(3) Uani 1 1 d . . .
B1 B 0.6507(3) 0.2398(3) 0.5124(4) 0.0403(9) Uani 1 1 d . . .
C1 C 0.2219(3) 0.4263(3) 0.2655(3) 0.0456(9) Uani 1 1 d . . .
C2 C 0.1702(3) 0.4687(3) 0.2167(3) 0.0475(10) Uani 1 1 d . . .
C3 C 0.0760(3) 0.4227(4) 0.2346(4) 0.0566(11) Uani 1 1 d . . .
H3A H 0.0814 0.4180 0.1789 0.085 Uiso 1 1 calc R . .
H3B H 0.0289 0.4597 0.2459 0.085 Uiso 1 1 calc R . .
H3C H 0.0573 0.3607 0.2905 0.085 Uiso 1 1 calc R . .
C4 C 0.3823(3) 0.3932(3) 0.3364(3) 0.0477(10) Uani 1 1 d . . .
H4A H 0.3498 0.3309 0.3614 0.072 Uiso 1 1 calc R . .
H4B H 0.3663 0.4074 0.3881 0.072 Uiso 1 1 calc R . .
H4C H 0.4499 0.3965 0.3089 0.072 Uiso 1 1 calc R . .
C5 C 0.4401(4) 0.5147(4) 0.1182(4) 0.0644(13) Uani 1 1 d . . .
H5A H 0.4380 0.5756 0.0698 0.097 Uiso 1 1 calc R . .
H5B H 0.4315 0.4684 0.1007 0.097 Uiso 1 1 calc R . .
H5C H 0.5008 0.5163 0.1225 0.097 Uiso 1 1 calc R . .
C6 C 0.3498(5) 0.5892(4) 0.2493(4) 0.0690(14) Uani 1 1 d . . .
H6A H 0.4039 0.5954 0.2631 0.103 Uiso 1 1 calc R . .
H6B H 0.2926 0.5833 0.3014 0.103 Uiso 1 1 calc R . .
H6C H 0.3558 0.6439 0.1898 0.103 Uiso 1 1 calc R . .
C11 C 0.3102(3) 0.1634(3) 0.3709(4) 0.0519(11) Uani 1 1 d . . .
C12 C 0.3464(3) 0.2403(3) 0.2760(4) 0.0514(11) Uani 1 1 d . . .
C13 C 0.2740(3) 0.2597(4) 0.2420(3) 0.0516(10) Uani 1 1 d . . .
C14 C 0.1910(3) 0.1941(3) 0.3167(4) 0.0518(11) Uani 1 1 d . . .
C15 C 0.2139(3) 0.1321(3) 0.3950(4) 0.0518(10) Uani 1 1 d . . .
C16 C 0.1496(3) 0.1953(3) 0.5627(3) 0.0499(10) Uani 1 1 d . . .
C17 C 0.2007(3) 0.2781(3) 0.5406(3) 0.0494(10) Uani 1 1 d . . .
C18 C 0.1592(3) 0.3528(3) 0.4951(3) 0.0494(10) Uani 1 1 d . . .
C19 C 0.0812(3) 0.3150(3) 0.4888(3) 0.0507(11) Uani 1 1 d . . .
C20 C 0.0751(3) 0.2175(3) 0.5306(3) 0.0488(10) Uani 1 1 d . . .
C21 C 0.3661(4) 0.1155(4) 0.4286(5) 0.0690(14) Uani 1 1 d . . .
H21A H 0.4174 0.0962 0.3924 0.103 Uiso 1 1 calc R . .
H21B H 0.3256 0.0612 0.4884 0.103 Uiso 1 1 calc R . .
H21C H 0.3916 0.1581 0.4425 0.103 Uiso 1 1 calc R . .
C22 C 0.4514(4) 0.2778(4) 0.2159(5) 0.0708(15) Uani 1 1 d . . .
H22A H 0.4799 0.2895 0.2523 0.106 Uiso 1 1 calc R . .
H22B H 0.4609 0.3355 0.1574 0.106 Uiso 1 1 calc R . .
H22C H 0.4804 0.2323 0.1996 0.106 Uiso 1 1 calc R . .
C23 C 0.2862(5) 0.3235(4) 0.1403(4) 0.0708(15) Uani 1 1 d . . .
H23A H 0.3365 0.3763 0.1103 0.106 Uiso 1 1 calc R . .
H23B H 0.2279 0.3455 0.1399 0.106 Uiso 1 1 calc R . .
H23C H 0.3021 0.2900 0.1049 0.106 Uiso 1 1 calc R . .
C24 C 0.1008(4) 0.1794(5) 0.3066(5) 0.0717(15) Uani 1 1 d . . .
H24A H 0.1024 0.1320 0.2881 0.107 Uiso 1 1 calc R . .
H24B H 0.0943 0.2374 0.2577 0.107 Uiso 1 1 calc R . .
H24C H 0.0477 0.1592 0.3675 0.107 Uiso 1 1 calc R . .
C25 C 0.1549(4) 0.0387(4) 0.4732(5) 0.0709(15) Uani 1 1 d . . .
H25A H 0.1583 -0.0029 0.4472 0.106 Uiso 1 1 calc R . .
H25B H 0.0900 0.0451 0.4995 0.106 Uiso 1 1 calc R . .
H25C H 0.1783 0.0130 0.5236 0.106 Uiso 1 1 calc R . .
C26 C 0.1587(5) 0.0999(4) 0.6320(4) 0.0748(16) Uani 1 1 d . . .
H26A H 0.1528 0.0982 0.6908 0.112 Uiso 1 1 calc R . .
H26B H 0.2197 0.0869 0.6031 0.112 Uiso 1 1 calc R . .
H26C H 0.1092 0.0532 0.6465 0.112 Uiso 1 1 calc R . .
C27 C 0.2744(4) 0.2815(5) 0.5771(4) 0.0723(15) Uani 1 1 d . . .
H27A H 0.3063 0.3456 0.5456 0.108 Uiso 1 1 calc R . .
H27B H 0.3199 0.2440 0.5634 0.108 Uiso 1 1 calc R . .
H27C H 0.2445 0.2572 0.6460 0.108 Uiso 1 1 calc R . .
C28 C 0.1772(5) 0.4501(4) 0.4777(4) 0.0728(16) Uani 1 1 d . . .
H28A H 0.1366 0.4529 0.5343 0.109 Uiso 1 1 calc R . .
H28B H 0.1639 0.4932 0.4231 0.109 Uiso 1 1 calc R . .
H28C H 0.2426 0.4673 0.4644 0.109 Uiso 1 1 calc R . .
C29 C 0.0050(4) 0.3658(5) 0.4662(4) 0.0736(16) Uani 1 1 d . . .
H29A H -0.0320 0.3314 0.4525 0.110 Uiso 1 1 calc R . .
H29B H 0.0332 0.4276 0.4107 0.110 Uiso 1 1 calc R . .
H29C H -0.0356 0.3715 0.5210 0.110 Uiso 1 1 calc R . .
C30 C -0.0087(4) 0.1512(5) 0.5565(5) 0.0744(16) Uani 1 1 d . . .
H30A H -0.0661 0.1675 0.5882 0.112 Uiso 1 1 calc R . .
H30B H -0.0052 0.0881 0.5994 0.112 Uiso 1 1 calc R . .
H30C H -0.0090 0.1550 0.4985 0.112 Uiso 1 1 calc R . .
C31 C 0.1972(3) 0.5794(3) 0.0193(3) 0.0502(10) Uani 1 1 d . . .
F32 F 0.3522(3) 0.5537(3) -0.0407(2) 0.0886(11) Uani 1 1 d . . .
C32 C 0.2690(4) 0.5636(4) -0.0467(3) 0.0622(13) Uani 1 1 d . . .
F33 F 0.3284(4) 0.5411(4) -0.1806(3) 0.1174(16) Uani 1 1 d . . .
C33 C 0.2566(6) 0.5585(5) -0.1200(4) 0.083(2) Uani 1 1 d . . .
C34 C 0.1730(6) 0.5700(4) -0.1303(4) 0.0765(17) Uani 1 1 d . . .
F34 F 0.1630(4) 0.5668(3) -0.2024(3) 0.1182(17) Uani 1 1 d . . .
F35 F 0.0221(3) 0.6007(3) -0.0802(3) 0.0902(11) Uani 1 1 d . . .
C35 C 0.1030(4) 0.5879(4) -0.0692(4) 0.0649(14) Uani 1 1 d . . .
F36 F 0.0395(2) 0.6033(3) 0.0663(2) 0.0699(8) Uani 1 1 d . . .
C36 C 0.1149(4) 0.5902(4) 0.0061(3) 0.0559(11) Uani 1 1 d . . .
C41 C 0.1498(3) 0.6707(3) 0.1284(3) 0.0483(10) Uani 1 1 d . . .
F42 F 0.2403(3) 0.7782(2) -0.0344(2) 0.0868(11) Uani 1 1 d . . .
C42 C 0.1712(4) 0.7606(4) 0.0501(3) 0.0599(12) Uani 1 1 d . . .
C43 C 0.1257(6) 0.8313(4) 0.0546(4) 0.0819(19) Uani 1 1 d . . .
F43 F 0.1503(4) 0.9156(3) -0.0236(3) 0.1280(18) Uani 1 1 d U . .
F44 F 0.0137(4) 0.8831(3) 0.1458(3) 0.1102(15) Uani 1 1 d . . .
C44 C 0.0583(5) 0.8156(4) 0.1393(4) 0.0730(16) Uani 1 1 d . . .
F45 F -0.0314(3) 0.7142(3) 0.3011(2) 0.0900(11) Uani 1 1 d . . .
C45 C 0.0348(4) 0.7291(4) 0.2182(4) 0.0619(12) Uani 1 1 d . . .
F46 F 0.0560(3) 0.5775(2) 0.2941(2) 0.0829(11) Uani 1 1 d . . .
C46 C 0.0805(4) 0.6589(3) 0.2126(3) 0.0525(11) Uani 1 1 d . . .
C51 C 0.7023(3) 0.2030(3) 0.5898(3) 0.0409(8) Uani 1 1 d . . .
F52 F 0.6764(2) 0.05122(17) 0.6120(2) 0.0535(6) Uani 1 1 d . . .
C52 C 0.7064(3) 0.1095(3) 0.6360(3) 0.0458(9) Uani 1 1 d . . .
F53 F 0.7459(3) -0.0227(2) 0.7454(2) 0.0756(9) Uani 1 1 d . . .
C53 C 0.7412(4) 0.0687(3) 0.7064(3) 0.0557(11) Uani 1 1 d . . .
F54 F 0.8059(3) 0.0854(3) 0.8040(3) 0.0871(11) Uani 1 1 d . . .
C54 C 0.7712(4) 0.1228(4) 0.7361(3) 0.0590(12) Uani 1 1 d . . .
F55 F 0.7993(3) 0.2694(3) 0.7202(3) 0.0798(10) Uani 1 1 d . . .
C55 C 0.7675(4) 0.2150(4) 0.6937(4) 0.0564(11) Uani 1 1 d . . .
F56 F 0.7325(2) 0.34538(18) 0.5863(2) 0.0605(7) Uani 1 1 d . . .
C56 C 0.7338(3) 0.2534(3) 0.6225(3) 0.0453(9) Uani 1 1 d . . .
C61 C 0.6583(3) 0.3539(3) 0.4545(3) 0.0406(8) Uani 1 1 d . . .
F62 F 0.49421(19) 0.3543(2) 0.4894(2) 0.0622(7) Uani 1 1 d . . .
C62 C 0.5846(3) 0.4010(3) 0.4442(3) 0.0488(10) Uani 1 1 d . . .
F63 F 0.5198(3) 0.5354(2) 0.3831(3) 0.0805(10) Uani 1 1 d . . .
C63 C 0.5957(4) 0.4964(3) 0.3885(4) 0.0581(12) Uani 1 1 d . . .
F64 F 0.6958(3) 0.6430(2) 0.2840(3) 0.0857(11) Uani 1 1 d . . .
C64 C 0.6840(5) 0.5506(3) 0.3385(4) 0.0623(14) Uani 1 1 d . . .
F65 F 0.8481(2) 0.5594(2) 0.2942(2) 0.0773(9) Uani 1 1 d . . .
C65 C 0.7600(4) 0.5081(3) 0.3442(3) 0.0567(12) Uani 1 1 d . . .
F66 F 0.82389(18) 0.37586(19) 0.4013(2) 0.0555(6) Uani 1 1 d . . .
C66 C 0.7462(3) 0.4126(3) 0.4004(3) 0.0451(9) Uani 1 1 d . . .
C71 C 0.7010(3) 0.2174(3) 0.4237(3) 0.0387(8) Uani 1 1 d . . .
F72 F 0.84340(17) 0.18433(19) 0.44484(19) 0.0501(6) Uani 1 1 d . . .
C72 C 0.7889(3) 0.1944(3) 0.3961(3) 0.0423(9) Uani 1 1 d . . .
F73 F 0.91285(19) 0.1542(2) 0.2982(2) 0.0626(7) Uani 1 1 d . . .
C73 C 0.8273(3) 0.1782(3) 0.3194(3) 0.0463(9) Uani 1 1 d . . .
F74 F 0.8164(2) 0.1737(2) 0.1888(2) 0.0675(8) Uani 1 1 d . . .
C74 C 0.7799(3) 0.1887(3) 0.2630(3) 0.0479(10) Uani 1 1 d . . .
F75 F 0.6460(2) 0.2268(2) 0.2293(2) 0.0599(7) Uani 1 1 d . . .
C75 C 0.6939(3) 0.2151(3) 0.2849(3) 0.0472(9) Uani 1 1 d . . .
F76 F 0.57318(17) 0.25759(18) 0.37695(19) 0.0499(6) Uani 1 1 d . . .
C76 C 0.6576(3) 0.2302(3) 0.3612(3) 0.0415(8) Uani 1 1 d . . .
C81 C 0.5411(3) 0.1812(3) 0.5850(3) 0.0439(9) Uani 1 1 d . . .
F82 F 0.5372(2) 0.07713(18) 0.5256(2) 0.0579(7) Uani 1 1 d . . .
C82 C 0.4965(3) 0.1070(3) 0.5886(4) 0.0513(10) Uani 1 1 d . . .
F83 F 0.3670(3) -0.0143(2) 0.6555(3) 0.0853(11) Uani 1 1 d . . .
C83 C 0.4065(4) 0.0571(4) 0.6568(4) 0.0610(13) Uani 1 1 d . . .
F84 F 0.2725(3) 0.0315(3) 0.7921(3) 0.1034(14) Uani 1 1 d . . .
C84 C 0.3597(4) 0.0789(4) 0.7257(4) 0.0727(17) Uani 1 1 d . . .
F85 F 0.3570(3) 0.1733(3) 0.7954(3) 0.0963(12) Uani 1 1 d . . .
C85 C 0.4017(4) 0.1508(4) 0.7271(4) 0.0675(14) Uani 1 1 d . . .
F86 F 0.5276(2) 0.2692(2) 0.6629(2) 0.0648(7) Uani 1 1 d . . .
C86 C 0.4901(3) 0.1997(3) 0.6570(3) 0.0517(10) Uani 1 1 d . . .
C91 C 0.4939(18) 0.1645(19) 0.9744(16) 0.224(11) Uani 0.748(17) 1 d PDU A 1
H91A H 0.5044 0.2313 0.9289 0.269 Uiso 0.748(17) 1 calc PR A 1
H91B H 0.4464 0.1301 0.9702 0.269 Uiso 0.748(17) 1 calc PR A 1
C92 C 0.4685(17) 0.1446(19) 1.0771(16) 0.223(10) Uani 0.748(17) 1 d PDU A 1
H92A H 0.4794 0.2047 1.0739 0.268 Uiso 0.748(17) 1 calc PR A 1
H92B H 0.4007 0.1197 1.1130 0.268 Uiso 0.748(17) 1 calc PR A 1
C93 C 0.5180(11) 0.0791(13) 1.1364(11) 0.135(5) Uani 0.748(17) 1 d PDU A 1
H93A H 0.4750 0.0210 1.1905 0.162 Uiso 0.748(17) 1 calc PR A 1
H93B H 0.5483 0.1087 1.1602 0.162 Uiso 0.748(17) 1 calc PR A 1
C94 C 0.5907(15) 0.0631(15) 1.0580(12) 0.182(8) Uani 0.748(17) 1 d PDU A 1
H94A H 0.6542 0.0766 1.0537 0.218 Uiso 0.748(17) 1 calc PR A 1
H94B H 0.5776 -0.0024 1.0753 0.218 Uiso 0.748(17) 1 calc PR A 1
C95 C 0.5865(15) 0.1260(15) 0.9606(12) 0.166(7) Uani 0.748(17) 1 d PDU A 1
H95A H 0.5900 0.0903 0.9277 0.199 Uiso 0.748(17) 1 calc PR A 1
H95B H 0.6405 0.1779 0.9205 0.199 Uiso 0.748(17) 1 calc PR A 1
C91A C 0.530(2) 0.197(2) 1.011(3) 0.108(12) Uani 0.252(17) 1 d PDU A 2
H91C H 0.5457 0.2235 1.0463 0.130 Uiso 0.252(17) 1 calc PR A 2
H91D H 0.5123 0.2446 0.9617 0.130 Uiso 0.252(17) 1 calc PR A 2
C92A C 0.454(2) 0.108(2) 1.079(4) 0.222(14) Uani 0.252(17) 1 d PDU A 2
H92C H 0.4063 0.1149 1.1302 0.266 Uiso 0.252(17) 1 calc PR A 2
H92D H 0.4234 0.0973 1.0431 0.266 Uiso 0.252(17) 1 calc PR A 2
C93A C 0.498(2) 0.023(2) 1.124(2) 0.102(11) Uani 0.252(17) 1 d PDU A 2
H93C H 0.4569 -0.0361 1.1505 0.122 Uiso 0.252(17) 1 calc PR A 2
H93D H 0.5156 0.0228 1.1735 0.122 Uiso 0.252(17) 1 calc PR A 2
C94A C 0.585(4) 0.046(3) 1.031(4) 0.178(12) Uani 0.252(17) 1 d PDU A 2
H94C H 0.6376 0.0209 1.0468 0.214 Uiso 0.252(17) 1 calc PR A 2
H94D H 0.5697 0.0198 0.9964 0.214 Uiso 0.252(17) 1 calc PR A 2
C95A C 0.611(3) 0.153(3) 0.970(3) 0.143(11) Uani 0.252(17) 1 d PDU A 2
H95C H 0.6213 0.1726 0.9035 0.172 Uiso 0.252(17) 1 calc PR A 2
H95D H 0.6693 0.1754 0.9697 0.172 Uiso 0.252(17) 1 calc PR A 2

loop_
_atom_site_aniso_label
_atom_site_aniso_U_11
_atom_site_aniso_U_22
_atom_site_aniso_U_33
_atom_site_aniso_U_23
_atom_site_aniso_U_13
_atom_site_aniso_U_12
Hf1 0.03301(9) 0.04445(10) 0.04488(10) -0.02670(8) -0.01687(7) 0.01027(7)
P1 0.0439(6) 0.0631(7) 0.0433(6) -0.0247(5) -0.0166(5) 0.0110(5)
Si1 0.0407(6) 0.0562(7) 0.0466(6) -0.0280(6) -0.0143(5) 0.0088(5)
B1 0.039(2) 0.041(2) 0.050(3) -0.026(2) -0.022(2) 0.0098(18)
C1 0.039(2) 0.058(2) 0.046(2) -0.032(2) -0.0159(18) 0.0167(19)
C2 0.040(2) 0.061(3) 0.044(2) -0.029(2) -0.0153(18) 0.0120(19)
C3 0.047(3) 0.065(3) 0.051(3) -0.024(2) -0.020(2) 0.007(2)
C4 0.041(2) 0.053(2) 0.057(3) -0.029(2) -0.024(2) 0.0065(18)
C5 0.044(3) 0.082(4) 0.055(3) -0.032(3) -0.012(2) 0.010(2)
C6 0.079(4) 0.060(3) 0.064(3) -0.033(3) -0.021(3) 0.002(3)
C11 0.045(2) 0.057(3) 0.076(3) -0.045(3) -0.032(2) 0.023(2)
C12 0.040(2) 0.066(3) 0.065(3) -0.047(3) -0.019(2) 0.017(2)
C13 0.050(3) 0.068(3) 0.058(3) -0.045(2) -0.025(2) 0.019(2)
C14 0.046(2) 0.060(3) 0.076(3) -0.049(3) -0.032(2) 0.016(2)
C15 0.047(2) 0.049(2) 0.073(3) -0.041(2) -0.025(2) 0.0143(19)
C16 0.046(2) 0.049(2) 0.048(2) -0.023(2) -0.0143(19) 0.0116(19)
C17 0.043(2) 0.064(3) 0.045(2) -0.031(2) -0.0172(19) 0.008(2)
C18 0.053(3) 0.050(2) 0.046(2) -0.030(2) -0.012(2) 0.012(2)
C19 0.044(2) 0.065(3) 0.039(2) -0.026(2) -0.0136(18) 0.025(2)
C20 0.040(2) 0.058(3) 0.049(2) -0.029(2) -0.0144(19) 0.0068(19)
C21 0.064(3) 0.067(3) 0.098(4) -0.049(3) -0.046(3) 0.030(3)
C22 0.044(3) 0.089(4) 0.087(4) -0.057(3) -0.017(3) 0.019(3)
C23 0.081(4) 0.090(4) 0.059(3) -0.047(3) -0.031(3) 0.023(3)
C24 0.055(3) 0.094(4) 0.104(4) -0.069(4) -0.045(3) 0.017(3)
C25 0.066(3) 0.054(3) 0.095(4) -0.042(3) -0.027(3) 0.008(2)
C26 0.090(4) 0.059(3) 0.061(3) -0.021(3) -0.028(3) 0.021(3)
C27 0.066(3) 0.101(4) 0.062(3) -0.044(3) -0.035(3) 0.008(3)
C28 0.085(4) 0.060(3) 0.066(3) -0.042(3) -0.008(3) 0.006(3)
C29 0.051(3) 0.097(4) 0.057(3) -0.029(3) -0.018(2) 0.034(3)
C30 0.046(3) 0.084(4) 0.088(4) -0.048(3) -0.013(3) 0.001(3)
C31 0.049(2) 0.056(2) 0.042(2) -0.025(2) -0.0147(19) 0.010(2)
F32 0.065(2) 0.121(3) 0.065(2) -0.047(2) -0.0109(16) 0.035(2)
C32 0.064(3) 0.066(3) 0.043(2) -0.026(2) -0.010(2) 0.008(3)
F33 0.130(4) 0.146(4) 0.072(2) -0.077(3) -0.006(2) 0.028(3)
C33 0.109(5) 0.077(4) 0.046(3) -0.035(3) -0.008(3) 0.006(4)
C34 0.108(5) 0.074(4) 0.044(3) -0.030(3) -0.027(3) -0.002(3)
F34 0.174(5) 0.124(3) 0.062(2) -0.054(2) -0.042(3) -0.012(3)
F35 0.100(3) 0.098(3) 0.080(2) -0.034(2) -0.057(2) -0.001(2)
C35 0.084(4) 0.062(3) 0.052(3) -0.026(2) -0.033(3) -0.001(3)
F36 0.0563(17) 0.102(2) 0.0750(19) -0.0550(19) -0.0354(15) 0.0246(16)
C36 0.062(3) 0.058(3) 0.045(2) -0.026(2) -0.018(2) 0.007(2)
C41 0.047(2) 0.057(2) 0.041(2) -0.024(2) -0.0182(19) 0.006(2)
F42 0.105(3) 0.073(2) 0.0425(16) -0.0208(15) -0.0002(17) 0.0052(19)
C42 0.064(3) 0.064(3) 0.041(2) -0.025(2) -0.012(2) 0.007(2)
C43 0.113(5) 0.051(3) 0.054(3) -0.015(3) -0.019(3) 0.011(3)
F43 0.169(4) 0.068(2) 0.079(3) -0.015(2) -0.011(3) 0.034(3)
F44 0.142(4) 0.077(2) 0.093(3) -0.043(2) -0.029(3) 0.047(3)
C44 0.093(4) 0.057(3) 0.069(3) -0.035(3) -0.027(3) 0.027(3)
F45 0.097(3) 0.086(2) 0.065(2) -0.0430(19) -0.0036(18) 0.026(2)
C45 0.062(3) 0.067(3) 0.052(3) -0.032(2) -0.015(2) 0.011(2)
F46 0.099(3) 0.0654(19) 0.0460(16) -0.0168(15) -0.0049(16) 0.0204(18)
C46 0.054(3) 0.057(3) 0.041(2) -0.021(2) -0.017(2) 0.008(2)
C51 0.037(2) 0.046(2) 0.043(2) -0.0242(18) -0.0163(17) 0.0096(17)
F52 0.0587(16) 0.0443(13) 0.0674(16) -0.0305(13) -0.0317(13) 0.0125(12)
C52 0.042(2) 0.048(2) 0.047(2) -0.0242(19) -0.0173(18) 0.0107(18)
F53 0.096(2) 0.0590(17) 0.075(2) -0.0263(16) -0.0486(19) 0.0307(17)
C53 0.058(3) 0.053(3) 0.052(3) -0.022(2) -0.022(2) 0.016(2)
F54 0.109(3) 0.105(3) 0.079(2) -0.048(2) -0.067(2) 0.046(2)
C54 0.064(3) 0.073(3) 0.048(3) -0.029(2) -0.032(2) 0.026(3)
F55 0.099(3) 0.097(2) 0.096(2) -0.067(2) -0.067(2) 0.033(2)
C55 0.061(3) 0.075(3) 0.057(3) -0.045(3) -0.031(2) 0.018(2)
F56 0.086(2) 0.0511(14) 0.0666(17) -0.0372(14) -0.0429(16) 0.0157(14)
C56 0.047(2) 0.048(2) 0.046(2) -0.0270(19) -0.0199(19) 0.0105(18)
C61 0.045(2) 0.041(2) 0.043(2) -0.0243(17) -0.0200(18) 0.0095(17)
F62 0.0448(15) 0.0598(16) 0.0764(19) -0.0277(15) -0.0272(14) 0.0184(12)
C62 0.052(3) 0.049(2) 0.052(2) -0.028(2) -0.023(2) 0.015(2)
F63 0.092(2) 0.0636(18) 0.093(2) -0.0371(18) -0.048(2) 0.0439(18)
C63 0.076(3) 0.051(3) 0.059(3) -0.032(2) -0.034(3) 0.027(2)
F64 0.135(3) 0.0391(14) 0.077(2) -0.0172(15) -0.052(2) 0.0121(17)
C64 0.101(4) 0.040(2) 0.053(3) -0.023(2) -0.038(3) 0.014(3)
F65 0.079(2) 0.0568(17) 0.071(2) -0.0154(15) -0.0258(17) -0.0194(16)
C65 0.073(3) 0.047(2) 0.046(2) -0.020(2) -0.024(2) -0.004(2)
F66 0.0434(14) 0.0580(15) 0.0617(16) -0.0274(13) -0.0206(12) 0.0020(12)
C66 0.047(2) 0.046(2) 0.046(2) -0.0246(19) -0.0198(19) 0.0038(18)
C71 0.0353(19) 0.0402(19) 0.048(2) -0.0244(17) -0.0208(17) 0.0085(16)
F72 0.0397(13) 0.0693(16) 0.0588(15) -0.0384(13) -0.0290(12) 0.0179(12)
C72 0.038(2) 0.049(2) 0.047(2) -0.0257(19) -0.0219(18) 0.0077(17)
F73 0.0427(14) 0.091(2) 0.0689(18) -0.0507(17) -0.0229(13) 0.0244(14)
C73 0.038(2) 0.052(2) 0.052(2) -0.028(2) -0.0175(19) 0.0106(18)
F74 0.0640(18) 0.097(2) 0.0603(17) -0.0540(17) -0.0245(14) 0.0197(16)
C74 0.046(2) 0.057(2) 0.049(2) -0.031(2) -0.020(2) 0.0075(19)
F75 0.0565(16) 0.0838(19) 0.0617(16) -0.0426(15) -0.0379(14) 0.0174(14)
C75 0.048(2) 0.052(2) 0.051(2) -0.027(2) -0.029(2) 0.0108(19)
F76 0.0399(13) 0.0611(15) 0.0628(15) -0.0351(13) -0.0295(12) 0.0174(11)
C76 0.037(2) 0.045(2) 0.050(2) -0.0264(19) -0.0205(18) 0.0085(17)
C81 0.038(2) 0.041(2) 0.047(2) -0.0167(18) -0.0177(18) 0.0112(17)
F82 0.0556(16) 0.0505(14) 0.0736(18) -0.0331(14) -0.0288(14) 0.0027(12)
C82 0.042(2) 0.046(2) 0.057(3) -0.018(2) -0.021(2) 0.0051(19)
F83 0.073(2) 0.0600(18) 0.092(2) -0.0121(17) -0.0345(19) -0.0209(16)
C83 0.047(3) 0.054(3) 0.062(3) -0.010(2) -0.026(2) -0.002(2)
F84 0.054(2) 0.106(3) 0.071(2) -0.003(2) -0.0006(17) -0.0134(19)
C84 0.045(3) 0.069(3) 0.055(3) 0.000(3) -0.011(2) -0.003(2)
F85 0.082(2) 0.103(3) 0.062(2) -0.034(2) 0.0031(18) 0.028(2)
C85 0.060(3) 0.070(3) 0.052(3) -0.022(3) -0.013(2) 0.025(3)
F86 0.0702(19) 0.0674(17) 0.0614(17) -0.0412(15) -0.0190(15) 0.0199(15)
C86 0.048(2) 0.050(2) 0.054(3) -0.024(2) -0.019(2) 0.014(2)
C91 0.223(14) 0.214(14) 0.222(14) -0.091(9) -0.098(10) 0.039(9)
C92 0.232(12) 0.224(12) 0.219(12) -0.129(9) -0.072(8) 0.047(9)
C93 0.129(8) 0.139(9) 0.136(8) -0.064(7) -0.059(7) 0.025(7)
C94 0.174(10) 0.179(10) 0.183(11) -0.071(7) -0.088(8) 0.041(8)
C95 0.171(10) 0.166(10) 0.145(9) -0.090(7) -0.029(7) 0.020(8)
C91A 0.107(15) 0.095(14) 0.108(15) -0.046(10) -0.034(9) 0.021(9)
C92A 0.220(15) 0.222(16) 0.220(15) -0.112(10) -0.081(10) 0.044(10)
C93A 0.097(14) 0.104(14) 0.094(13) -0.041(9) -0.039(9) 0.015(9)
C94A 0.177(14) 0.178(14) 0.180(14) -0.086(9) -0.076(9) 0.038(9)
C95A 0.149(13) 0.146(13) 0.137(13) -0.076(9) -0.053(9) 0.019(9)

loop_
_atom_type_symbol
_atom_type_description
_atom_type_scat_dispersion_real
_atom_type_scat_dispersion_imag
_atom_type_scat_source
C C 0.0033 0.0016 'International Tables Vol C Tables 4.2.6.8 and 6.1.1.4'
H H 0.0000 0.0000 'International Tables Vol C Tables 4.2.6.8 and 6.1.1.4'
B B 0.0013 0.0007 'International Tables Vol C Tables 4.2.6.8 and 6.1.1.4'
F F 0.0171 0.0103 'International Tables Vol C Tables 4.2.6.8 and 6.1.1.4'
Si Si 0.0817 0.0704 'International Tables Vol C Tables 4.2.6.8 and 6.1.1.4'
P P 0.1023 0.0942 'International Tables Vol C Tables 4.2.6.8 and 6.1.1.4'
Hf Hf -0.5830 6.1852 'International Tables Vol C Tables 4.2.6.8 and 6.1.1.4'

loop_
_geom_angle_atom_site_label_1
_geom_angle_atom_site_label_2
_geom_angle_atom_site_label_3
_geom_angle
C1 Hf1 C11 129.69(16)
C1 Hf1 C14 95.65(16)
C11 Hf1 C14 55.06(15)
C1 Hf1 C19 85.16(14)
C11 Hf1 C19 141.13(17)
C14 Hf1 C19 112.99(16)
C1 Hf1 C18 87.40(15)
C11 Hf1 C18 140.80(16)
C14 Hf1 C18 145.69(16)
C19 Hf1 C18 33.05(16)
C1 Hf1 C17 117.88(15)
C11 Hf1 C17 108.27(16)
C14 Hf1 C17 140.10(17)
C19 Hf1 C17 54.25(15)
C18 Hf1 C17 32.55(15)
C1 Hf1 C20 113.82(15)
C11 Hf1 C20 108.60(16)
C14 Hf1 C20 93.88(16)
C19 Hf1 C20 32.58(15)
C18 Hf1 C20 54.42(15)
C17 Hf1 C20 54.32(15)
C1 Hf1 C16 138.10(14)
C11 Hf1 C16 91.99(16)
C14 Hf1 C16 107.87(16)
C19 Hf1 C16 54.02(14)
C18 Hf1 C16 53.87(15)
C17 Hf1 C16 32.35(15)
C20 Hf1 C16 32.92(15)
C1 Hf1 C15 128.36(16)
C11 Hf1 C15 33.07(15)
C14 Hf1 C15 33.07(16)
C19 Hf1 C15 114.76(16)
C18 Hf1 C15 135.52(16)
C17 Hf1 C15 111.85(16)
C20 Hf1 C15 84.23(16)
C16 Hf1 C15 82.87(16)
C1 Hf1 C12 97.36(16)
C11 Hf1 C12 32.80(17)
C14 Hf1 C12 54.04(15)
C19 Hf1 C12 166.90(16)
C18 Hf1 C12 159.41(16)
C17 Hf1 C12 133.14(16)
C20 Hf1 C12 138.00(16)
C16 Hf1 C12 124.54(16)
C15 Hf1 C12 53.94(16)
C1 Hf1 C13 78.41(16)
C11 Hf1 C13 54.64(16)
C14 Hf1 C13 32.73(16)
C19 Hf1 C13 137.54(15)
C18 Hf1 C13 164.48(16)
C17 Hf1 C13 162.90(16)
C20 Hf1 C13 126.29(15)
C16 Hf1 C13 137.03(16)
C15 Hf1 C13 54.26(17)
C12 Hf1 C13 32.40(15)
C1 Hf1 Si1 39.16(12)
C11 Hf1 Si1 113.40(12)
C14 Hf1 Si1 116.82(12)
C19 Hf1 Si1 104.82(12)
C18 Hf1 Si1 86.50(11)
C17 Hf1 Si1 103.04(11)
C20 Hf1 Si1 137.13(11)
C16 Hf1 Si1 135.31(11)
C15 Hf1 Si1 137.61(12)
C12 Hf1 Si1 84.73(12)
C13 Hf1 Si1 86.40(12)
C41 P1 C31 99.5(2)
C41 P1 C2 109.6(2)
C31 P1 C2 101.6(2)
C6 Si1 C5 105.6(3)
C6 Si1 C1 116.5(2)
C5 Si1 C1 117.3(2)
C6 Si1 C4 103.3(2)
C5 Si1 C4 107.2(2)
C1 Si1 C4 105.64(19)
C6 Si1 Hf1 129.78(19)
C5 Si1 Hf1 124.1(2)
C1 Si1 Hf1 47.33(14)
C4 Si1 Hf1 58.65(13)
C61 B1 C71 102.4(3)
C61 B1 C81 113.6(3)
C71 B1 C81 113.7(3)
C61 B1 C51 114.3(3)
C71 B1 C51 112.6(3)
C81 B1 C51 100.8(3)
C2 C1 Si1 123.6(4)
C2 C1 Hf1 142.8(4)
Si1 C1 Hf1 93.51(18)
C1 C2 C3 124.2(4)
C1 C2 P1 116.6(4)
C3 C2 P1 118.8(3)
C2 C3 H3A 109.5
C2 C3 H3B 109.5
H3A C3 H3B 109.5
C2 C3 H3C 109.5
H3A C3 H3C 109.5
H3B C3 H3C 109.5
Si1 C4 H4A 109.5
Si1 C4 H4B 109.5
H4A C4 H4B 109.5
Si1 C4 H4C 109.5
H4A C4 H4C 109.5
H4B C4 H4C 109.5
Si1 C5 H5A 109.5
Si1 C5 H5B 109.5
H5A C5 H5B 109.5
Si1 C5 H5C 109.5
H5A C5 H5C 109.5
H5B C5 H5C 109.5
Si1 C6 H6A 109.5
Si1 C6 H6B 109.5
H6A C6 H6B 109.5
Si1 C6 H6C 109.5
H6A C6 H6C 109.5
H6B C6 H6C 109.5
C12 C11 C15 107.0(4)
C12 C11 C21 126.1(5)
C15 C11 C21 126.3(5)
C12 C11 Hf1 74.6(2)
C15 C11 Hf1 74.4(2)
C21 C11 Hf1 123.4(3)
C13 C12 C11 109.5(4)
C13 C12 C22 126.4(5)
C11 C12 C22 122.6(5)
C13 C12 Hf1 74.5(2)
C11 C12 Hf1 72.6(2)
C22 C12 Hf1 130.5(3)
C12 C13 C14 107.3(4)
C12 C13 C23 126.4(5)
C14 C13 C23 125.2(5)
C12 C13 Hf1 73.1(2)
C14 C13 Hf1 72.1(2)
C23 C13 Hf1 129.6(3)
C13 C14 C15 108.2(4)
C13 C14 C24 125.3(5)
C15 C14 C24 125.2(5)
C13 C14 Hf1 75.2(2)
C15 C14 Hf1 74.3(2)
C24 C14 Hf1 126.8(3)
C11 C15 C14 107.8(4)
C11 C15 C25 126.5(5)
C14 C15 C25 123.7(5)
C11 C15 Hf1 72.5(2)
C14 C15 Hf1 72.6(2)
C25 C15 Hf1 133.2(4)
C17 C16 C20 108.6(4)
C17 C16 C26 122.8(5)
C20 C16 C26 126.7(5)
C17 C16 Hf1 73.8(3)
C20 C16 Hf1 73.5(3)
C26 C16 Hf1 131.1(3)
C16 C17 C18 108.3(4)
C16 C17 C27 124.0(5)
C18 C17 C27 126.7(5)
C16 C17 Hf1 73.9(3)
C18 C17 Hf1 73.6(2)
C27 C17 Hf1 127.3(3)
C17 C18 C19 107.7(4)
C17 C18 C28 126.4(5)
C19 C18 C28 124.4(5)
C17 C18 Hf1 73.9(2)
C19 C18 Hf1 73.3(2)
C28 C18 Hf1 129.5(3)
C20 C19 C18 108.3(4)
C20 C19 C29 125.0(5)
C18 C19 C29 124.9(5)
C20 C19 Hf1 74.1(2)
C18 C19 Hf1 73.7(2)
C29 C19 Hf1 130.4(3)
C19 C20 C16 107.2(4)
C19 C20 C30 124.0(5)
C16 C20 C30 127.3(5)
C19 C20 Hf1 73.3(2)
C16 C20 Hf1 73.6(3)
C30 C20 Hf1 129.8(4)
C11 C21 H21A 109.5
C11 C21 H21B 109.5
H21A C21 H21B 109.5
C11 C21 H21C 109.5
H21A C21 H21C 109.5
H21B C21 H21C 109.5
C12 C22 H22A 109.5
C12 C22 H22B 109.5
H22A C22 H22B 109.5
C12 C22 H22C 109.5
H22A C22 H22C 109.5
H22B C22 H22C 109.5
C13 C23 H23A 109.5
C13 C23 H23B 109.5
H23A C23 H23B 109.5
C13 C23 H23C 109.5
H23A C23 H23C 109.5
H23B C23 H23C 109.5
C14 C24 H24A 109.5
C14 C24 H24B 109.5
H24A C24 H24B 109.5
C14 C24 H24C 109.5
H24A C24 H24C 109.5
H24B C24 H24C 109.5
C15 C25 H25A 109.5
C15 C25 H25B 109.5
H25A C25 H25B 109.5
C15 C25 H25C 109.5
H25A C25 H25C 109.5
H25B C25 H25C 109.5
C16 C26 H26A 109.5
C16 C26 H26B 109.5
H26A C26 H26B 109.5
C16 C26 H26C 109.5
H26A C26 H26C 109.5
H26B C26 H26C 109.5
C17 C27 H27A 109.5
C17 C27 H27B 109.5
H27A C27 H27B 109.5
C17 C27 H27C 109.5
H27A C27 H27C 109.5
H27B C27 H27C 109.5
C18 C28 H28A 109.5
C18 C28 H28B 109.5
H28A C28 H28B 109.5
C18 C28 H28C 109.5
H28A C28 H28C 109.5
H28B C28 H28C 109.5
C19 C29 H29A 109.5
C19 C29 H29B 109.5
H29A C29 H29B 109.5
C19 C29 H29C 109.5
H29A C29 H29C 109.5
H29B C29 H29C 109.5
C20 C30 H30A 109.5
C20 C30 H30B 109.5
H30A C30 H30B 109.5
C20 C30 H30C 109.5
H30A C30 H30C 109.5
H30B C30 H30C 109.5
C36 C31 C32 115.8(5)
C36 C31 P1 127.2(4)
C32 C31 P1 117.0(4)
F32 C32 C33 118.2(5)
F32 C32 C31 120.2(5)
C33 C32 C31 121.6(6)
F33 C33 C34 120.9(6)
F33 C33 C32 118.7(7)
C34 C33 C32 120.5(6)
F34 C34 C35 120.8(7)
F34 C34 C33 119.7(6)
C35 C34 C33 119.4(5)
F35 C35 C34 119.6(5)
F35 C35 C36 120.6(5)
C34 C35 C36 119.8(6)
F36 C36 C31 121.7(4)
F36 C36 C35 115.4(5)
C31 C36 C35 122.9(5)
C46 C41 C42 114.3(4)
C46 C41 P1 127.6(4)
C42 C41 P1 117.7(4)
F42 C42 C43 118.8(5)
F42 C42 C41 117.7(5)
C43 C42 C41 123.5(5)
F43 C43 C44 120.5(6)
F43 C43 C42 120.0(6)
C44 C43 C42 119.5(5)
F44 C44 C43 120.7(5)
F44 C44 C45 119.9(5)
C43 C44 C45 119.4(5)
F45 C45 C44 119.1(5)
F45 C45 C46 120.4(5)
C44 C45 C46 120.5(5)
F46 C46 C45 116.6(4)
F46 C46 C41 120.6(4)
C45 C46 C41 122.8(4)
C56 C51 C52 113.5(4)
C56 C51 B1 127.4(4)
C52 C51 B1 118.7(4)
F52 C52 C51 119.9(4)
F52 C52 C53 115.5(4)
C51 C52 C53 124.6(4)
F53 C53 C54 120.4(4)
F53 C53 C52 120.7(5)
C54 C53 C52 119.0(4)
F54 C54 C55 120.8(5)
F54 C54 C53 120.4(5)
C55 C54 C53 118.8(4)
F55 C55 C54 119.3(4)
F55 C55 C56 120.2(5)
C54 C55 C56 120.5(4)
F56 C56 C51 121.0(4)
F56 C56 C55 115.4(4)
C51 C56 C55 123.7(4)
C66 C61 C62 113.1(4)
C66 C61 B1 120.0(4)
C62 C61 B1 126.5(4)
F62 C62 C63 114.6(4)
F62 C62 C61 121.1(4)
C63 C62 C61 124.3(5)
F63 C63 C64 120.5(4)
F63 C63 C62 119.8(5)
C64 C63 C62 119.8(5)
F64 C64 C63 120.4(5)
F64 C64 C65 120.8(5)
C63 C64 C65 118.8(4)
F65 C65 C64 120.2(4)
F65 C65 C66 120.0(5)
C64 C65 C66 119.8(5)
F66 C66 C65 116.4(4)
F66 C66 C61 119.3(4)
C65 C66 C61 124.2(4)
C72 C71 C76 112.8(4)
C72 C71 B1 127.1(3)
C76 C71 B1 119.8(3)
F72 C72 C71 121.1(4)
F72 C72 C73 114.9(4)
C71 C72 C73 123.9(4)
F73 C73 C74 119.3(4)
F73 C73 C72 120.4(4)
C74 C73 C72 120.3(4)
F74 C74 C73 120.8(4)
F74 C74 C75 121.1(4)
C73 C74 C75 118.1(4)
F75 C75 C76 120.7(4)
F75 C75 C74 119.0(4)
C76 C75 C74 120.3(4)
F76 C76 C75 116.6(4)
F76 C76 C71 119.0(4)
C75 C76 C71 124.3(4)
C86 C81 C82 114.0(4)
C86 C81 B1 118.5(4)
C82 C81 B1 127.0(4)
F82 C82 C81 122.2(4)
F82 C82 C83 114.6(4)
C81 C82 C83 123.3(5)
F83 C83 C84 120.1(5)
F83 C83 C82 120.0(5)
C84 C83 C82 119.9(5)
F84 C84 C83 120.6(6)
F84 C84 C85 120.0(6)
C83 C84 C85 119.4(5)
F85 C85 C84 120.5(5)
F85 C85 C86 120.6(6)
C84 C85 C86 118.9(5)
F86 C86 C81 119.7(4)
F86 C86 C85 115.9(5)
C81 C86 C85 124.5(5)
C92 C91 C95 97.6(16)
C92 C91 H91A 112.2
C95 C91 H91A 112.2
C92 C91 H91B 112.2
C95 C91 H91B 112.2
H91A C91 H91B 109.8
C93 C92 C91 119.7(17)
C93 C92 H92A 107.4
C91 C92 H92A 107.4
C93 C92 H92B 107.4
C91 C92 H92B 107.4
H92A C92 H92B 106.9
C92 C93 C94 98.6(13)
C92 C93 H93A 112.0
C94 C93 H93A 112.0
C92 C93 H93B 112.0
C94 C93 H93B 112.0
H93A C93 H93B 109.7
C95 C94 C93 110.6(13)
C95 C94 H94A 109.5
C93 C94 H94A 109.5
C95 C94 H94B 109.5
C93 C94 H94B 109.5
H94A C94 H94B 108.1
C94 C95 C91 110.3(14)
C94 C95 H95A 109.6
C91 C95 H95A 109.6
C94 C95 H95B 109.6
C91 C95 H95B 109.6
H95A C95 H95B 108.1
C92A C91A C95A 98(2)
C92A C91A H91C 112.3
C95A C91A H91C 112.3
C92A C91A H91D 112.3
C95A C91A H91D 112.3
H91C C91A H91D 109.8
C93A C92A C91A 111(2)
C93A C92A H92C 109.5
C91A C92A H92C 109.5
C93A C92A H92D 109.5
C91A C92A H92D 109.5
H92C C92A H92D 108.1
C92A C93A C94A 97(2)
C92A C93A H93C 112.4
C94A C93A H93C 112.4
C92A C93A H93D 112.4
C94A C93A H93D 112.4
H93C C93A H93D 109.9
C95A C94A C93A 107(2)
C95A C94A H94C 110.4
C93A C94A H94C 110.4
C95A C94A H94D 110.4
C93A C94A H94D 110.4
H94C C94A H94D 108.6
C94A C95A C91A 109.8(19)
C94A C95A H95C 109.7
C91A C95A H95C 109.7
C94A C95A H95D 109.7
C91A C95A H95D 109.7
H95C C95A H95D 108.2

loop_
_geom_bond_atom_site_label_1
_geom_bond_atom_site_label_2
_geom_bond_distance
Hf1 C1 2.228(4)
Hf1 C11 2.494(4)
Hf1 C14 2.498(4)
Hf1 C19 2.508(4)
Hf1 C18 2.513(4)
Hf1 C17 2.516(4)
Hf1 C20 2.517(4)
Hf1 C16 2.518(5)
Hf1 C15 2.519(4)
Hf1 C12 2.521(4)
Hf1 C13 2.538(4)
Hf1 Si1 3.0247(13)
P1 C41 1.843(5)
P1 C31 1.851(5)
P1 C2 1.851(5)
Si1 C6 1.857(5)
Si1 C5 1.869(5)
Si1 C1 1.914(5)
Si1 C4 1.954(5)
B1 C61 1.650(6)
B1 C71 1.652(6)
B1 C81 1.661(6)
B1 C51 1.667(6)
C1 C2 1.327(6)
C2 C3 1.513(6)
C3 H3A 0.9700
C3 H3B 0.9700
C3 H3C 0.9700
C4 H4A 0.9700
C4 H4B 0.9700
C4 H4C 0.9700
C5 H5A 0.9700
C5 H5B 0.9700
C5 H5C 0.9700
C6 H6A 0.9700
C6 H6B 0.9700
C6 H6C 0.9700
C11 C12 1.416(7)
C11 C15 1.427(6)
C11 C21 1.494(7)
C12 C13 1.412(7)
C12 C22 1.520(7)
C13 C14 1.419(7)
C13 C23 1.498(7)
C14 C15 1.428(7)
C14 C24 1.506(6)
C15 C25 1.493(7)
C16 C17 1.402(7)
C16 C20 1.426(6)
C16 C26 1.511(7)
C17 C18 1.409(7)
C17 C27 1.503(7)
C18 C19 1.428(7)
C18 C28 1.501(7)
C19 C20 1.410(7)
C19 C29 1.501(6)
C20 C30 1.500(7)
C21 H21A 0.9700
C21 H21B 0.9700
C21 H21C 0.9700
C22 H22A 0.9700
C22 H22B 0.9700
C22 H22C 0.9700
C23 H23A 0.9700
C23 H23B 0.9700
C23 H23C 0.9700
C24 H24A 0.9700
C24 H24B 0.9700
C24 H24C 0.9700
C25 H25A 0.9700
C25 H25B 0.9700
C25 H25C 0.9700
C26 H26A 0.9700
C26 H26B 0.9700
C26 H26C 0.9700
C27 H27A 0.9700
C27 H27B 0.9700
C27 H27C 0.9700
C28 H28A 0.9700
C28 H28B 0.9700
C28 H28C 0.9700
C29 H29A 0.9700
C29 H29B 0.9700
C29 H29C 0.9700
C30 H30A 0.9700
C30 H30B 0.9700
C30 H30C 0.9700
C31 C36 1.369(7)
C31 C32 1.395(7)
F32 C32 1.333(7)
C32 C33 1.381(8)
F33 C33 1.356(7)
C33 C34 1.369(10)
C34 F34 1.328(6)
C34 C35 1.351(9)
F35 C35 1.334(7)
C35 C36 1.391(7)
F36 C36 1.345(6)
C41 C46 1.379(6)
C41 C42 1.394(7)
F42 C42 1.352(6)
C42 C43 1.374(8)
C43 F43 1.335(7)
C43 C44 1.353(9)
F44 C44 1.330(6)
C44 C45 1.362(8)
F45 C45 1.327(6)
C45 C46 1.374(7)
F46 C46 1.335(5)
C51 C56 1.379(6)
C51 C52 1.380(6)
F52 C52 1.356(5)
C52 C53 1.382(7)
F53 C53 1.349(5)
C53 C54 1.373(7)
F54 C54 1.344(5)
C54 C55 1.358(7)
F55 C55 1.348(5)
C55 C56 1.379(6)
F56 C56 1.349(5)
C61 C66 1.390(6)
C61 C62 1.390(6)
F62 C62 1.357(5)
C62 C63 1.380(6)
F63 C63 1.345(6)
C63 C64 1.368(8)
F64 C64 1.337(5)
C64 C65 1.374(8)
F65 C65 1.349(6)
C65 C66 1.378(6)
F66 C66 1.342(5)
C71 C72 1.382(6)
C71 C76 1.400(5)
F72 C72 1.350(4)
C72 C73 1.386(6)
F73 C73 1.348(5)
C73 C74 1.367(6)
F74 C74 1.333(5)
C74 C75 1.372(6)
F75 C75 1.357(5)
C75 C76 1.366(6)
F76 C76 1.352(5)
C81 C86 1.374(6)
C81 C82 1.380(6)
F82 C82 1.346(6)
C82 C83 1.393(7)
F83 C83 1.349(6)
C83 C84 1.352(9)
F84 C84 1.348(6)
C84 C85 1.376(9)
F85 C85 1.345(7)
C85 C86 1.380(7)
F86 C86 1.354(6)
C91 C92 1.530(16)
C91 C95 1.55(2)
C91 H91A 0.9800
C91 H91B 0.9800
C92 C93 1.520(15)
C92 H92A 0.9800
C92 H92B 0.9800
C93 C94 1.543(14)
C93 H93A 0.9800
C93 H93B 0.9800
C94 C95 1.529(14)
C94 H94A 0.9800
C94 H94B 0.9800
C95 H95A 0.9800
C95 H95B 0.9800
C91A C92A 1.538(18)
C91A C95A 1.55(3)
C91A H91C 0.9800
C91A H91D 0.9800
C92A C93A 1.531(18)
C92A H92C 0.9800
C92A H92D 0.9800
C93A C94A 1.545(18)
C93A H93C 0.9800
C93A H93D 0.9800
C94A C95A 1.536(17)
C94A H94C 0.9800
C94A H94D 0.9800
C95A H95C 0.9800
C95A H95D 0.9800

loop_
_geom_torsion_atom_site_label_1
_geom_torsion_atom_site_label_2
_geom_torsion_atom_site_label_3
_geom_torsion_atom_site_label_4
_geom_torsion
C1 Hf1 Si1 C6 91.3(3)
C11 Hf1 Si1 C6 -143.9(3)
C14 Hf1 Si1 C6 154.8(3)
C19 Hf1 Si1 C6 28.9(3)
C18 Hf1 Si1 C6 1.1(3)
C17 Hf1 Si1 C6 -27.1(3)
C20 Hf1 Si1 C6 23.8(3)
C16 Hf1 Si1 C6 -24.5(3)
C15 Hf1 Si1 C6 -172.3(3)
C12 Hf1 Si1 C6 -160.2(3)
C13 Hf1 Si1 C6 167.3(3)
C1 Hf1 Si1 C5 -97.5(3)
C11 Hf1 Si1 C5 27.3(3)
C14 Hf1 Si1 C5 -33.9(3)
C19 Hf1 Si1 C5 -159.9(2)
C18 Hf1 Si1 C5 172.4(2)
C17 Hf1 Si1 C5 144.1(2)
C20 Hf1 Si1 C5 -164.9(3)
C16 Hf1 Si1 C5 146.8(3)
C15 Hf1 Si1 C5 -1.0(3)
C12 Hf1 Si1 C5 11.0(2)
C13 Hf1 Si1 C5 -21.4(2)
C11 Hf1 Si1 C1 124.8(2)
C14 Hf1 Si1 C1 63.5(2)
C19 Hf1 Si1 C1 -62.4(2)
C18 Hf1 Si1 C1 -90.2(2)
C17 Hf1 Si1 C1 -118.4(2)
C20 Hf1 Si1 C1 -67.5(2)
C16 Hf1 Si1 C1 -115.8(2)
C15 Hf1 Si1 C1 96.5(2)
C12 Hf1 Si1 C1 108.5(2)
C13 Hf1 Si1 C1 76.0(2)
C1 Hf1 Si1 C4 172.2(2)
C11 Hf1 Si1 C4 -63.0(2)
C14 Hf1 Si1 C4 -124.2(2)
C19 Hf1 Si1 C4 109.8(2)
C18 Hf1 Si1 C4 82.1(2)
C17 Hf1 Si1 C4 53.8(2)
C20 Hf1 Si1 C4 104.8(2)
C16 Hf1 Si1 C4 56.5(2)
C15 Hf1 Si1 C4 -91.3(2)
C12 Hf1 Si1 C4 -79.3(2)
C13 Hf1 Si1 C4 -111.73(19)
C6 Si1 C1 C2 62.2(5)
C5 Si1 C1 C2 -64.5(5)
C4 Si1 C1 C2 176.1(4)
Hf1 Si1 C1 C2 -177.0(5)
C6 Si1 C1 Hf1 -120.8(2)
C5 Si1 C1 Hf1 112.5(2)
C4 Si1 C1 Hf1 -6.9(2)
C11 Hf1 C1 C2 97.5(5)
C14 Hf1 C1 C2 49.2(5)
C19 Hf1 C1 C2 -63.4(5)
C18 Hf1 C1 C2 -96.5(5)
C17 Hf1 C1 C2 -108.4(5)
C20 Hf1 C1 C2 -47.5(6)
C16 Hf1 C1 C2 -75.7(6)
C15 Hf1 C1 C2 54.5(6)
C12 Hf1 C1 C2 103.6(5)
C13 Hf1 C1 C2 77.2(5)
Si1 Hf1 C1 C2 175.8(6)
C11 Hf1 C1 Si1 -78.4(2)
C14 Hf1 C1 Si1 -126.62(17)
C19 Hf1 C1 Si1 120.71(18)
C18 Hf1 C1 Si1 87.66(18)
C17 Hf1 C1 Si1 75.79(19)
C20 Hf1 C1 Si1 136.60(16)
C16 Hf1 C1 Si1 108.5(2)
C15 Hf1 C1 Si1 -121.32(19)
C12 Hf1 C1 Si1 -72.23(17)
C13 Hf1 C1 Si1 -98.65(18)
Si1 C1 C2 C3 176.4(4)
Hf1 C1 C2 C3 1.4(8)
Si1 C1 C2 P1 3.4(5)
Hf1 C1 C2 P1 -171.6(3)
C41 P1 C2 C1 -121.7(4)
C31 P1 C2 C1 133.7(4)
C41 P1 C2 C3 64.8(4)
C31 P1 C2 C3 -39.8(4)
C1 Hf1 C11 C12 11.3(4)
C14 Hf1 C11 C12 76.2(3)
C19 Hf1 C11 C12 160.0(3)
C18 Hf1 C11 C12 -146.3(3)
C17 Hf1 C11 C12 -144.8(3)
C20 Hf1 C11 C12 157.7(3)
C16 Hf1 C11 C12 -173.3(3)
C15 Hf1 C11 C12 113.0(4)
C13 Hf1 C11 C12 35.9(3)
Si1 Hf1 C11 C12 -31.1(3)
C1 Hf1 C11 C15 -101.7(3)
C14 Hf1 C11 C15 -36.8(3)
C19 Hf1 C11 C15 47.0(4)
C18 Hf1 C11 C15 100.7(3)
C17 Hf1 C11 C15 102.2(3)
C20 Hf1 C11 C15 44.7(3)
C16 Hf1 C11 C15 73.7(3)
C12 Hf1 C11 C15 -113.0(4)
C13 Hf1 C11 C15 -77.1(3)
Si1 Hf1 C11 C15 -144.1(3)
C1 Hf1 C11 C21 134.7(4)
C14 Hf1 C11 C21 -160.4(5)
C19 Hf1 C11 C21 -76.5(5)
C18 Hf1 C11 C21 -22.8(6)
C17 Hf1 C11 C21 -21.3(5)
C20 Hf1 C11 C21 -78.9(5)
C16 Hf1 C11 C21 -49.9(4)
C15 Hf1 C11 C21 -123.5(6)
C12 Hf1 C11 C21 123.4(5)
C13 Hf1 C11 C21 159.3(5)
Si1 Hf1 C11 C21 92.3(4)
C15 C11 C12 C13 2.1(5)
C21 C11 C12 C13 173.8(4)
Hf1 C11 C12 C13 -65.9(3)
C15 C11 C12 C22 -164.6(4)
C21 C11 C12 C22 7.0(7)
Hf1 C11 C12 C22 127.4(4)
C15 C11 C12 Hf1 68.0(3)
C21 C11 C12 Hf1 -120.4(5)
C1 Hf1 C12 C13 -54.4(3)
C11 Hf1 C12 C13 116.8(4)
C14 Hf1 C12 C13 37.2(3)
C19 Hf1 C12 C13 45.9(8)
C18 Hf1 C12 C13 -156.8(4)
C17 Hf1 C12 C13 165.5(3)
C20 Hf1 C12 C13 84.3(4)
C16 Hf1 C12 C13 125.0(3)
C15 Hf1 C12 C13 78.4(3)
Si1 Hf1 C12 C13 -91.6(3)
C1 Hf1 C12 C11 -171.3(3)
C14 Hf1 C12 C11 -79.6(3)
C19 Hf1 C12 C11 -70.9(7)
C18 Hf1 C12 C11 86.4(5)
C17 Hf1 C12 C11 48.6(3)
C20 Hf1 C12 C11 -32.5(4)
C16 Hf1 C12 C11 8.2(3)
C15 Hf1 C12 C11 -38.4(3)
C13 Hf1 C12 C11 -116.8(4)
Si1 Hf1 C12 C11 151.6(3)
C1 Hf1 C12 C22 70.5(5)
C11 Hf1 C12 C22 -118.3(6)
C14 Hf1 C12 C22 162.1(6)
C19 Hf1 C12 C22 170.8(6)
C18 Hf1 C12 C22 -31.8(8)
C17 Hf1 C12 C22 -69.6(6)
C20 Hf1 C12 C22 -150.8(5)
C16 Hf1 C12 C22 -110.1(5)
C15 Hf1 C12 C22 -156.7(6)
C13 Hf1 C12 C22 124.9(6)
Si1 Hf1 C12 C22 33.3(5)
C11 C12 C13 C14 0.2(5)
C22 C12 C13 C14 166.3(5)
Hf1 C12 C13 C14 -64.4(3)
C11 C12 C13 C23 -168.3(5)
C22 C12 C13 C23 -2.2(8)
Hf1 C12 C13 C23 127.1(5)
C11 C12 C13 Hf1 64.6(3)
C22 C12 C13 Hf1 -129.3(5)
C1 Hf1 C13 C12 124.5(3)
C11 Hf1 C13 C12 -36.4(3)
C14 Hf1 C13 C12 -115.1(4)
C19 Hf1 C13 C12 -166.1(3)
C18 Hf1 C13 C12 148.8(5)
C17 Hf1 C13 C12 -38.5(7)
C20 Hf1 C13 C12 -124.3(3)
C16 Hf1 C13 C12 -82.0(4)
C15 Hf1 C13 C12 -77.3(3)
Si1 Hf1 C13 C12 85.8(3)
C1 Hf1 C13 C14 -120.3(3)
C11 Hf1 C13 C14 78.8(3)
C19 Hf1 C13 C14 -50.9(4)
C18 Hf1 C13 C14 -96.1(6)
C17 Hf1 C13 C14 76.6(6)
C20 Hf1 C13 C14 -9.2(3)
C16 Hf1 C13 C14 33.1(4)
C15 Hf1 C13 C14 37.8(3)
C12 Hf1 C13 C14 115.1(4)
Si1 Hf1 C13 C14 -159.0(3)
C1 Hf1 C13 C23 1.0(5)
C11 Hf1 C13 C23 -159.9(5)
C14 Hf1 C13 C23 121.3(6)
C19 Hf1 C13 C23 70.4(5)
C18 Hf1 C13 C23 25.2(9)
C17 Hf1 C13 C23 -162.1(5)
C20 Hf1 C13 C23 112.1(5)
C16 Hf1 C13 C23 154.4(4)
C15 Hf1 C13 C23 159.1(5)
C12 Hf1 C13 C23 -123.6(6)
Si1 Hf1 C13 C23 -37.8(5)
C12 C13 C14 C15 -2.4(5)
C23 C13 C14 C15 166.2(5)
Hf1 C13 C14 C15 -67.6(3)
C12 C13 C14 C24 -169.9(4)
C23 C13 C14 C24 -1.3(8)
Hf1 C13 C14 C24 124.9(5)
C12 C13 C14 Hf1 65.1(3)
C23 C13 C14 Hf1 -126.2(5)
C1 Hf1 C14 C13 58.2(3)
C11 Hf1 C14 C13 -77.4(3)
C19 Hf1 C14 C13 145.3(3)
C18 Hf1 C14 C13 151.8(3)
C17 Hf1 C14 C13 -153.5(3)
C20 Hf1 C14 C13 172.6(3)
C16 Hf1 C14 C13 -157.0(3)
C15 Hf1 C14 C13 -114.2(4)
C12 Hf1 C14 C13 -36.8(3)
Si1 Hf1 C14 C13 23.6(3)
C1 Hf1 C14 C15 172.4(3)
C11 Hf1 C14 C15 36.8(3)
C19 Hf1 C14 C15 -100.5(3)
C18 Hf1 C14 C15 -94.0(3)
C17 Hf1 C14 C15 -39.3(4)
C20 Hf1 C14 C15 -73.2(3)
C16 Hf1 C14 C15 -42.8(3)
C12 Hf1 C14 C15 77.4(3)
C13 Hf1 C14 C15 114.2(4)
Si1 Hf1 C14 C15 137.8(2)
C1 Hf1 C14 C24 -65.1(5)
C11 Hf1 C14 C24 159.3(6)
C19 Hf1 C14 C24 22.0(5)
C18 Hf1 C14 C24 28.5(6)
C17 Hf1 C14 C24 83.2(5)
C20 Hf1 C14 C24 49.3(5)
C16 Hf1 C14 C24 79.7(5)
C15 Hf1 C14 C24 122.5(6)
C12 Hf1 C14 C24 -160.1(6)
C13 Hf1 C14 C24 -123.3(6)
Si1 Hf1 C14 C24 -99.8(5)
C12 C11 C15 C14 -3.6(5)
C21 C11 C15 C14 -175.2(5)
Hf1 C11 C15 C14 64.5(3)
C12 C11 C15 C25 160.7(5)
C21 C11 C15 C25 -11.0(8)
Hf1 C11 C15 C25 -131.2(5)
C12 C11 C15 Hf1 -68.1(3)
C21 C11 C15 Hf1 120.2(5)
C13 C14 C15 C11 3.8(5)
C24 C14 C15 C11 171.3(4)
Hf1 C14 C15 C11 -64.4(3)
C13 C14 C15 C25 -161.0(4)
C24 C14 C15 C25 6.5(7)
Hf1 C14 C15 C25 130.8(5)
C13 C14 C15 Hf1 68.2(3)
C24 C14 C15 Hf1 -124.3(5)
C1 Hf1 C15 C11 106.1(3)
C14 Hf1 C15 C11 115.8(4)
C19 Hf1 C15 C11 -149.6(3)
C18 Hf1 C15 C11 -117.6(3)
C17 Hf1 C15 C11 -90.2(3)
C20 Hf1 C15 C11 -138.0(3)
C16 Hf1 C15 C11 -104.9(3)
C12 Hf1 C15 C11 38.1(3)
C13 Hf1 C15 C11 78.4(3)
Si1 Hf1 C15 C11 52.9(4)
C1 Hf1 C15 C14 -9.7(4)
C11 Hf1 C15 C14 -115.8(4)
C19 Hf1 C15 C14 94.6(3)
C18 Hf1 C15 C14 126.6(3)
C17 Hf1 C15 C14 154.0(3)
C20 Hf1 C15 C14 106.3(3)
C16 Hf1 C15 C14 139.4(3)
C12 Hf1 C15 C14 -77.7(3)
C13 Hf1 C15 C14 -37.4(3)
Si1 Hf1 C15 C14 -62.9(3)
C1 Hf1 C15 C25 -129.9(5)
C11 Hf1 C15 C25 124.0(6)
C14 Hf1 C15 C25 -120.2(6)
C19 Hf1 C15 C25 -25.6(5)
C18 Hf1 C15 C25 6.4(6)
C17 Hf1 C15 C25 33.8(5)
C20 Hf1 C15 C25 -14.0(5)
C16 Hf1 C15 C25 19.1(5)
C12 Hf1 C15 C25 162.1(6)
C13 Hf1 C15 C25 -157.6(6)
Si1 Hf1 C15 C25 176.9(4)
C1 Hf1 C16 C17 -63.2(4)
C11 Hf1 C16 C17 122.1(3)
C14 Hf1 C16 C17 175.9(3)
C19 Hf1 C16 C17 -78.3(3)
C18 Hf1 C16 C17 -37.1(3)
C20 Hf1 C16 C17 -115.7(4)
C15 Hf1 C16 C17 153.9(3)
C12 Hf1 C16 C17 117.7(3)
C13 Hf1 C16 C17 157.8(3)
Si1 Hf1 C16 C17 -4.8(3)
C1 Hf1 C16 C20 52.5(4)
C11 Hf1 C16 C20 -122.2(3)
C14 Hf1 C16 C20 -68.5(3)
C19 Hf1 C16 C20 37.4(3)
C18 Hf1 C16 C20 78.6(3)
C17 Hf1 C16 C20 115.7(4)
C15 Hf1 C16 C20 -90.4(3)
C12 Hf1 C16 C20 -126.7(3)
C13 Hf1 C16 C20 -86.6(3)
Si1 Hf1 C16 C20 110.9(3)
C1 Hf1 C16 C26 177.2(5)
C11 Hf1 C16 C26 2.5(5)
C14 Hf1 C16 C26 56.2(5)
C19 Hf1 C16 C26 162.1(6)
C18 Hf1 C16 C26 -156.7(6)
C17 Hf1 C16 C26 -119.6(6)
C20 Hf1 C16 C26 124.7(6)
C15 Hf1 C16 C26 34.3(5)
C12 Hf1 C16 C26 -2.0(6)
C13 Hf1 C16 C26 38.1(6)
Si1 Hf1 C16 C26 -124.4(5)
C20 C16 C17 C18 0.3(5)
C26 C16 C17 C18 -165.0(5)
Hf1 C16 C17 C18 66.1(3)
C20 C16 C17 C27 169.8(5)
C26 C16 C17 C27 4.4(7)
Hf1 C16 C17 C27 -124.4(5)
C20 C16 C17 Hf1 -65.8(3)
C26 C16 C17 Hf1 128.9(5)
C1 Hf1 C17 C16 137.6(3)
C11 Hf1 C17 C16 -63.1(3)
C14 Hf1 C17 C16 -6.1(4)
C19 Hf1 C17 C16 77.5(3)
C18 Hf1 C17 C16 115.2(4)
C20 Hf1 C17 C16 37.1(3)
C15 Hf1 C17 C16 -28.0(3)
C12 Hf1 C17 C16 -88.4(3)
C13 Hf1 C17 C16 -61.2(6)
Si1 Hf1 C17 C16 176.5(2)
C1 Hf1 C17 C18 22.4(3)
C11 Hf1 C17 C18 -178.2(3)
C14 Hf1 C17 C18 -121.3(3)
C19 Hf1 C17 C18 -37.7(3)
C20 Hf1 C17 C18 -78.1(3)
C16 Hf1 C17 C18 -115.2(4)
C15 Hf1 C17 C18 -143.2(3)
C12 Hf1 C17 C18 156.4(3)
C13 Hf1 C17 C18 -176.4(5)
Si1 Hf1 C17 C18 61.4(3)
C1 Hf1 C17 C27 -101.6(5)
C11 Hf1 C17 C27 57.7(5)
C14 Hf1 C17 C27 114.7(5)
C19 Hf1 C17 C27 -161.7(5)
C18 Hf1 C17 C27 -124.0(6)
C20 Hf1 C17 C27 157.9(5)
C16 Hf1 C17 C27 120.8(6)
C15 Hf1 C17 C27 92.8(5)
C12 Hf1 C17 C27 32.4(6)
C13 Hf1 C17 C27 59.6(8)
Si1 Hf1 C17 C27 -62.7(5)
C16 C17 C18 C19 -0.2(5)
C27 C17 C18 C19 -169.4(5)
Hf1 C17 C18 C19 66.0(3)
C16 C17 C18 C28 166.2(5)
C27 C17 C18 C28 -2.9(8)
Hf1 C17 C18 C28 -127.5(5)
C16 C17 C18 Hf1 -66.3(3)
C27 C17 C18 Hf1 124.6(5)
C1 Hf1 C18 C17 -160.3(3)
C11 Hf1 C18 C17 2.6(4)
C14 Hf1 C18 C17 103.5(4)
C19 Hf1 C18 C17 114.6(4)
C20 Hf1 C18 C17 77.8(3)
C16 Hf1 C18 C17 36.8(3)
C15 Hf1 C18 C17 52.6(4)
C12 Hf1 C18 C17 -56.2(6)
C13 Hf1 C18 C17 176.0(5)
Si1 Hf1 C18 C17 -121.1(3)
C1 Hf1 C18 C19 85.1(3)
C11 Hf1 C18 C19 -112.0(3)
C14 Hf1 C18 C19 -11.1(4)
C17 Hf1 C18 C19 -114.6(4)
C20 Hf1 C18 C19 -36.9(3)
C16 Hf1 C18 C19 -77.8(3)
C15 Hf1 C18 C19 -62.1(3)
C12 Hf1 C18 C19 -170.8(4)
C13 Hf1 C18 C19 61.4(7)
Si1 Hf1 C18 C19 124.3(3)
C1 Hf1 C18 C28 -36.0(5)
C11 Hf1 C18 C28 126.9(5)
C14 Hf1 C18 C28 -132.2(5)
C19 Hf1 C18 C28 -121.1(6)
C17 Hf1 C18 C28 124.2(6)
C20 Hf1 C18 C28 -158.0(6)
C16 Hf1 C18 C28 161.1(6)
C15 Hf1 C18 C28 176.8(5)
C12 Hf1 C18 C28 68.1(7)
C13 Hf1 C18 C28 -59.7(8)
Si1 Hf1 C18 C28 3.2(5)
C17 C18 C19 C20 0.1(5)
C28 C18 C19 C20 -166.7(4)
Hf1 C18 C19 C20 66.6(3)
C17 C18 C19 C29 165.4(4)
C28 C18 C19 C29 -1.4(7)
Hf1 C18 C19 C29 -128.2(4)
C17 C18 C19 Hf1 -66.4(3)
C28 C18 C19 Hf1 126.8(5)
C1 Hf1 C19 C20 152.3(3)
C11 Hf1 C19 C20 -4.1(4)
C14 Hf1 C19 C20 58.2(3)
C18 Hf1 C19 C20 -115.1(4)
C17 Hf1 C19 C20 -78.0(3)
C16 Hf1 C19 C20 -37.8(3)
C15 Hf1 C19 C20 22.0(3)
C12 Hf1 C19 C20 50.6(8)
C13 Hf1 C19 C20 85.3(3)
Si1 Hf1 C19 C20 -173.6(2)
C1 Hf1 C19 C18 -92.7(3)
C11 Hf1 C19 C18 110.9(3)
C14 Hf1 C19 C18 173.2(3)
C17 Hf1 C19 C18 37.1(3)
C20 Hf1 C19 C18 115.1(4)
C16 Hf1 C19 C18 77.3(3)
C15 Hf1 C19 C18 137.0(3)
C12 Hf1 C19 C18 165.6(6)
C13 Hf1 C19 C18 -159.6(3)
Si1 Hf1 C19 C18 -58.5(3)
C1 Hf1 C19 C29 29.6(5)
C11 Hf1 C19 C29 -126.8(5)
C14 Hf1 C19 C29 -64.5(6)
C18 Hf1 C19 C29 122.3(6)
C17 Hf1 C19 C29 159.4(6)
C20 Hf1 C19 C29 -122.6(6)
C16 Hf1 C19 C29 -160.4(6)
C15 Hf1 C19 C29 -100.7(5)
C12 Hf1 C19 C29 -72.1(9)
C13 Hf1 C19 C29 -37.3(6)
Si1 Hf1 C19 C29 63.8(5)
C18 C19 C20 C16 0.0(5)
C29 C19 C20 C16 -165.2(4)
Hf1 C19 C20 C16 66.3(3)
C18 C19 C20 C30 166.6(5)
C29 C19 C20 C30 1.3(7)
Hf1 C19 C20 C30 -127.2(5)
C18 C19 C20 Hf1 -66.3(3)
C29 C19 C20 Hf1 128.5(5)
C17 C16 C20 C19 -0.2(5)
C26 C16 C20 C19 164.4(5)
Hf1 C16 C20 C19 -66.2(3)
C17 C16 C20 C30 -166.1(5)
C26 C16 C20 C30 -1.5(8)
Hf1 C16 C20 C30 127.9(5)
C17 C16 C20 Hf1 66.0(3)
C26 C16 C20 Hf1 -129.4(5)
C1 Hf1 C20 C19 -30.5(3)
C11 Hf1 C20 C19 177.3(3)
C14 Hf1 C20 C19 -128.4(3)
C18 Hf1 C20 C19 37.4(3)
C17 Hf1 C20 C19 77.7(3)
C16 Hf1 C20 C19 114.2(4)
C15 Hf1 C20 C19 -160.0(3)
C12 Hf1 C20 C19 -164.8(3)
C13 Hf1 C20 C19 -123.4(3)
Si1 Hf1 C20 C19 9.2(3)
C1 Hf1 C20 C16 -144.6(3)
C11 Hf1 C20 C16 63.1(3)
C14 Hf1 C20 C16 117.5(3)
C19 Hf1 C20 C16 -114.2(4)
C18 Hf1 C20 C16 -76.8(3)
C17 Hf1 C20 C16 -36.4(3)
C15 Hf1 C20 C16 85.8(3)
C12 Hf1 C20 C16 81.0(3)
C13 Hf1 C20 C16 122.4(3)
Si1 Hf1 C20 C16 -105.0(3)
C1 Hf1 C20 C30 90.2(5)
C11 Hf1 C20 C30 -62.1(5)
C14 Hf1 C20 C30 -7.7(5)
C19 Hf1 C20 C30 120.7(6)
C18 Hf1 C20 C30 158.1(5)
C17 Hf1 C20 C30 -161.6(5)
C16 Hf1 C20 C30 -125.2(6)
C15 Hf1 C20 C30 -39.4(5)
C12 Hf1 C20 C30 -44.2(6)
C13 Hf1 C20 C30 -2.8(5)
Si1 Hf1 C20 C30 129.8(4)
C41 P1 C31 C36 -29.7(5)
C2 P1 C31 C36 82.8(5)
C41 P1 C31 C32 148.3(4)
C2 P1 C31 C32 -99.3(4)
C36 C31 C32 F32 178.9(5)
P1 C31 C32 F32 0.8(7)
C36 C31 C32 C33 -0.5(8)
P1 C31 C32 C33 -178.6(5)
F32 C32 C33 F33 1.9(9)
C31 C32 C33 F33 -178.7(5)
F32 C32 C33 C34 -178.8(6)
C31 C32 C33 C34 0.6(9)
F33 C33 C34 F34 -2.1(10)
C32 C33 C34 F34 178.6(6)
F33 C33 C34 C35 -179.6(6)
C32 C33 C34 C35 1.2(10)
F34 C34 C35 F35 1.4(9)
C33 C34 C35 F35 178.8(5)
F34 C34 C35 C36 179.6(5)
C33 C34 C35 C36 -3.0(9)
C32 C31 C36 F36 178.2(5)
P1 C31 C36 F36 -3.9(7)
C32 C31 C36 C35 -1.4(8)
P1 C31 C36 C35 176.5(4)
F35 C35 C36 F36 1.8(7)
C34 C35 C36 F36 -176.4(5)
F35 C35 C36 C31 -178.6(5)
C34 C35 C36 C31 3.2(8)
C31 P1 C41 C46 124.0(4)
C2 P1 C41 C46 18.0(5)
C31 P1 C41 C42 -63.9(4)
C2 P1 C41 C42 -169.9(4)
C46 C41 C42 F42 178.3(5)
P1 C41 C42 F42 5.1(7)
C46 C41 C42 C43 -1.9(8)
P1 C41 C42 C43 -175.1(5)
F42 C42 C43 F43 -0.2(10)
C41 C42 C43 F43 180.0(6)
F42 C42 C43 C44 -178.0(6)
C41 C42 C43 C44 2.2(11)
F43 C43 C44 F44 1.7(12)
C42 C43 C44 F44 179.5(7)
F43 C43 C44 C45 -179.7(7)
C42 C43 C44 C45 -1.9(11)
F44 C44 C45 F45 -1.4(10)
C43 C44 C45 F45 -179.9(6)
F44 C44 C45 C46 -179.9(6)
C43 C44 C45 C46 1.6(10)
F45 C45 C46 F46 -1.4(8)
C44 C45 C46 F46 177.1(6)
F45 C45 C46 C41 -179.9(5)
C44 C45 C46 C41 -1.5(9)
C42 C41 C46 F46 -177.0(5)
P1 C41 C46 F46 -4.6(7)
C42 C41 C46 C45 1.6(7)
P1 C41 C46 C45 173.9(4)
C61 B1 C51 C56 12.8(6)
C71 B1 C51 C56 129.1(4)
C81 B1 C51 C56 -109.4(5)
C61 B1 C51 C52 -174.9(4)
C71 B1 C51 C52 -58.5(5)
C81 B1 C51 C52 63.0(4)
C56 C51 C52 F52 179.1(4)
B1 C51 C52 F52 5.7(6)
C56 C51 C52 C53 -1.9(7)
B1 C51 C52 C53 -175.3(4)
F52 C52 C53 F53 1.5(7)
C51 C52 C53 F53 -177.4(4)
F52 C52 C53 C54 -178.7(4)
C51 C52 C53 C54 2.3(8)
F53 C53 C54 F54 0.2(8)
C52 C53 C54 F54 -179.6(5)
F53 C53 C54 C55 178.4(5)
C52 C53 C54 C55 -1.3(8)
F54 C54 C55 F55 0.1(8)
C53 C54 C55 F55 -178.1(5)
F54 C54 C55 C56 178.5(5)
C53 C54 C55 C56 0.3(8)
C52 C51 C56 F56 -178.5(4)
B1 C51 C56 F56 -5.8(7)
C52 C51 C56 C55 0.7(7)
B1 C51 C56 C55 173.5(4)
F55 C55 C56 F56 -2.3(7)
C54 C55 C56 F56 179.3(5)
F55 C55 C56 C51 178.4(4)
C54 C55 C56 C51 0.0(8)
C71 B1 C61 C66 -64.8(4)
C81 B1 C61 C66 172.1(4)
C51 B1 C61 C66 57.2(5)
C71 B1 C61 C62 107.4(4)
C81 B1 C61 C62 -15.6(6)
C51 B1 C61 C62 -130.5(4)
C66 C61 C62 F62 177.8(4)
B1 C61 C62 F62 5.1(7)
C66 C61 C62 C63 -1.7(6)
B1 C61 C62 C63 -174.4(4)
F62 C62 C63 F63 0.4(7)
C61 C62 C63 F63 180.0(4)
F62 C62 C63 C64 -179.1(4)
C61 C62 C63 C64 0.4(7)
F63 C63 C64 F64 0.2(7)
C62 C63 C64 F64 179.8(4)
F63 C63 C64 C65 -178.7(4)
C62 C63 C64 C65 0.8(7)
F64 C64 C65 F65 -0.3(7)
C63 C64 C65 F65 178.7(4)
F64 C64 C65 C66 -179.5(4)
C63 C64 C65 C66 -0.6(7)
F65 C65 C66 F66 -0.3(6)
C64 C65 C66 F66 179.0(4)
F65 C65 C66 C61 179.8(4)
C64 C65 C66 C61 -0.9(7)
C62 C61 C66 F66 -177.9(4)
B1 C61 C66 F66 -4.7(6)
C62 C61 C66 C65 2.0(6)
B1 C61 C66 C65 175.2(4)
C61 B1 C71 C72 106.5(4)
C81 B1 C71 C72 -130.5(4)
C51 B1 C71 C72 -16.7(6)
C61 B1 C71 C76 -66.9(4)
C81 B1 C71 C76 56.0(5)
C51 B1 C71 C76 169.9(4)
C76 C71 C72 F72 176.4(4)
B1 C71 C72 F72 2.6(6)
C76 C71 C72 C73 -4.9(6)
B1 C71 C72 C73 -178.7(4)
F72 C72 C73 F73 0.1(6)
C71 C72 C73 F73 -178.7(4)
F72 C72 C73 C74 -178.2(4)
C71 C72 C73 C74 3.0(7)
F73 C73 C74 F74 1.4(7)
C72 C73 C74 F74 179.7(4)
F73 C73 C74 C75 -178.6(4)
C72 C73 C74 C75 -0.3(7)
F74 C74 C75 F75 -0.5(7)
C73 C74 C75 F75 179.4(4)
F74 C74 C75 C76 180.0(4)
C73 C74 C75 C76 -0.1(7)
F75 C75 C76 F76 -0.5(6)
C74 C75 C76 F76 178.9(4)
F75 C75 C76 C71 178.2(4)
C74 C75 C76 C71 -2.3(7)
C72 C71 C76 F76 -176.7(4)
B1 C71 C76 F76 -2.4(6)
C72 C71 C76 C75 4.6(6)
B1 C71 C76 C75 178.9(4)
C61 B1 C81 C86 -58.6(5)
C71 B1 C81 C86 -175.2(4)
C51 B1 C81 C86 64.1(4)
C61 B1 C81 C82 128.9(4)
C71 B1 C81 C82 12.3(6)
C51 B1 C81 C82 -108.4(5)
C86 C81 C82 F82 -177.9(4)
B1 C81 C82 F82 -5.1(7)
C86 C81 C82 C83 2.2(6)
B1 C81 C82 C83 175.0(4)
F82 C82 C83 F83 -0.4(6)
C81 C82 C83 F83 179.5(4)
F82 C82 C83 C84 178.0(4)
C81 C82 C83 C84 -2.1(8)
F83 C83 C84 F84 -1.7(8)
C82 C83 C84 F84 179.9(5)
F83 C83 C84 C85 178.9(5)
C82 C83 C84 C85 0.4(8)
F84 C84 C85 F85 1.2(8)
C83 C84 C85 F85 -179.4(5)
F84 C84 C85 C86 -178.6(5)
C83 C84 C85 C86 0.9(8)
C82 C81 C86 F86 178.1(4)
B1 C81 C86 F86 4.6(6)
C82 C81 C86 C85 -0.8(7)
B1 C81 C86 C85 -174.2(4)
F85 C85 C86 F86 0.6(7)
C84 C85 C86 F86 -179.6(5)
F85 C85 C86 C81 179.5(5)
C84 C85 C86 C81 -0.7(8)
C95 C91 C92 C93 -15(3)
C91 C92 C93 C94 6(3)
C92 C93 C94 C95 6(2)
C93 C94 C95 C91 -16(3)
C92 C91 C95 C94 18(3)
C95A C91A C92A C93A 37(5)
C91A C92A C93A C94A -44(5)
C92A C93A C94A C95A 32(6)
C93A C94A C95A C91A -12(7)
C92A C91A C95A C94A -14(6)

loop_
_platon_squeeze_void_nr
_platon_squeeze_void_average_x
_platon_squeeze_void_average_y
_platon_squeeze_void_average_z
_platon_squeeze_void_volume
_platon_squeeze_void_count_electrons
_platon_squeeze_void_content
1 0.168 0.203 -0.004 221 14 ' '
2 -0.168 0.797 1.004 221 14 ' '
